data_4118831
loop_
_publ_author_name
'Zheng-Hui Guan'
'Ming Chen'
'Zhi-Hui Ren'

_publ_contact_author_name
;
;
_publ_section_title
;
 Palladium-Catalyzed Regioselective Carbonylation of C-H Bonds of N-Alkyl
 Anilines for Synthesis of Isatoic Anhydrides
;
_journal_name_full 'Journal of the American Chemical Society'
_journal_page_first 17490
_journal_page_last 17493
_journal_paper_doi 10.1021/ja308976x
_journal_volume 134
_journal_year 2012
_chemical_formula_moiety 'C50 H46 Br2 N2 P2 Pd2'
_chemical_formula_sum 'C50 H46 Br2 N2 P2 Pd2'
_chemical_formula_weight 1115.36
_chemical_name_systematic
;
 ? 
;
_space_group_crystal_system monoclinic
_space_group_IT_number 14
_space_group_name_Hall '-P 2yn'
_space_group_name_H-M_alt 'P 1 21/n 1'
_symmetry_space_group_name_Hall '-P 2yn'
_symmetry_space_group_name_H-M 'P 1 21/n 1'
_atom_sites_solution_hydrogens geom
_atom_sites_solution_primary heavy
_atom_sites_solution_secondary difmap
_audit_creation_date 2012-08-23
_audit_creation_method
;
  Olex2 1.2
  (compiled 2012.05.09 svn.r2324, GUI svn.r4230)
;
_cell_angle_alpha 90.00
_cell_angle_beta 97.1843(15)
_cell_angle_gamma 90.00
_cell_formula_units_Z 4
_cell_length_a 10.03684(17)
_cell_length_b 27.5045(4)
_cell_length_c 17.5871(3)
_cell_measurement_reflns_used 9273
_cell_measurement_temperature 149.99(10)
_cell_measurement_theta_max 72.4022
_cell_measurement_theta_min 4.0896
_cell_volume 4816.95(14)
_computing_cell_refinement
;
CrysAlisPro, Agilent Technologies,
Version 1.171.36.20 (release 27-06-2012 CrysAlis171 .NET)
(compiled Jul 11 2012,15:38:31)
;
_computing_data_collection
;
CrysAlisPro, Agilent Technologies,
Version 1.171.36.20 (release 27-06-2012 CrysAlis171 .NET)
(compiled Jul 11 2012,15:38:31)
;
_computing_data_reduction
;
CrysAlisPro, Agilent Technologies,
Version 1.171.36.20 (release 27-06-2012 CrysAlis171 .NET)
(compiled Jul 11 2012,15:38:31)
;
_computing_molecular_graphics
;
O. V. Dolomanov, L. J. Bourhis, R. J. Gildea, J. A. K. Howard and H. Puschmann,
OLEX2: a complete structure solution, refinement and analysis program.
J. Appl. Cryst. (2009). 42, 339-341.
;
_computing_publication_material
;
O. V. Dolomanov, L. J. Bourhis, R. J. Gildea, J. A. K. Howard and H. Puschmann,
OLEX2: a complete structure solution, refinement and analysis program.
J. Appl. Cryst. (2009). 42, 339-341.
;
_computing_structure_refinement
;
SHELXL, G.M. Sheldrick, Acta Cryst.
(2008). A64, 112-122
;
_computing_structure_solution
;
SHELXS, G.M. Sheldrick, Acta Cryst.
(2008). A64, 112-122
;
_diffrn_ambient_temperature 149.99(10)
_diffrn_detector_area_resol_mean 16.0733
_diffrn_measured_fraction_theta_full 0.9968
_diffrn_measured_fraction_theta_max 0.9744
_diffrn_measurement_details
;
  1 omega  -14.00   24.00   1.0000    2.0000
omega____ theta____ kappa____ phi______ frames
    -        0.0000  -57.0000   30.0000 38

  2 omega  -81.00  -43.00   1.0000    2.0000
omega____ theta____ kappa____ phi______ frames
    -        0.0000  178.0000 -180.0000 38

  3 omega  -68.00  -34.00   1.0000    2.0000
omega____ theta____ kappa____ phi______ frames
    -        0.0000  178.0000   30.0000 34

  4 omega  -68.00  -37.00   1.0000    2.0000
omega____ theta____ kappa____ phi______ frames
    -        0.0000  -57.0000   30.0000 31

  5 omega -130.00  -27.00   1.0000    4.0000
omega____ theta____ kappa____ phi______ frames
    -      -58.0000  -77.0000 -150.0000 103

  6 omega -122.00  -83.00   1.0000    4.0000
omega____ theta____ kappa____ phi______ frames
    -      -58.0000 -125.0000    0.0000 39

  7 omega  -48.00   11.00   1.0000   10.0000
omega____ theta____ kappa____ phi______ frames
    -      -64.5000   25.0000    0.0000 59

  8 omega  -87.00   -5.00   1.0000   10.0000
omega____ theta____ kappa____ phi______ frames
    -      -64.5000   63.0000    0.0000 82

  9 omega  -43.00    9.00   1.0000   10.0000
omega____ theta____ kappa____ phi______ frames
    -      -64.5000   38.0000  120.0000 52

 10 omega   54.00  104.00   1.0000   10.0000
omega____ theta____ kappa____ phi______ frames
    -      116.0000  -50.0000  150.0000 50

 11 omega   45.00   98.00   1.0000   10.0000
omega____ theta____ kappa____ phi______ frames
    -      116.0000  -50.0000 -120.0000 53

 12 omega  128.00  170.00   1.0000   10.0000
omega____ theta____ kappa____ phi______ frames
    -      116.0000  111.0000   30.0000 42

 13 omega   47.00   87.00   1.0000   10.0000
omega____ theta____ kappa____ phi______ frames
    -      116.0000 -111.0000 -150.0000 40

 14 omega   90.00  177.00   1.0000   10.0000
omega____ theta____ kappa____ phi______ frames
    -      116.0000   50.0000  -30.0000 87

 15 omega  110.00  141.00   1.0000   10.0000
omega____ theta____ kappa____ phi______ frames
    -      116.0000  111.0000   60.0000 31

 16 omega   56.00   93.00   1.0000   10.0000
omega____ theta____ kappa____ phi______ frames
    -      116.0000  -38.0000   30.0000 37

 17 omega   72.00   98.00   1.0000   10.0000
omega____ theta____ kappa____ phi______ frames
    -      116.0000  -50.0000  -90.0000 26

 18 omega   60.00   92.00   1.0000   10.0000
omega____ theta____ kappa____ phi______ frames
    -      116.0000  -25.0000   30.0000 32

 19 omega   62.00  114.00   1.0000   10.0000
omega____ theta____ kappa____ phi______ frames
    -      116.0000 -111.0000   90.0000 52

 20 omega  153.00  178.00   1.0000   10.0000
omega____ theta____ kappa____ phi______ frames
    -      116.0000  111.0000   60.0000 25

 21 omega   43.00   85.00   1.0000   10.0000
omega____ theta____ kappa____ phi______ frames
    -      116.0000  -38.0000   90.0000 42

 22 omega  100.00  177.00   1.0000   10.0000
omega____ theta____ kappa____ phi______ frames
    -      116.0000   50.0000    0.0000 77
;
_diffrn_measurement_device_type 'SuperNova, Dual, Cu at zero, Eos'
_diffrn_measurement_method '\w scans'
_diffrn_orient_matrix_UB_11 0.1088684000
_diffrn_orient_matrix_UB_12 0.0220136000
_diffrn_orient_matrix_UB_13 -0.0441469000
_diffrn_orient_matrix_UB_21 0.1009492000
_diffrn_orient_matrix_UB_22 -0.0384559000
_diffrn_orient_matrix_UB_23 0.0352188000
_diffrn_orient_matrix_UB_31 -0.0435019000
_diffrn_orient_matrix_UB_32 -0.0342712000
_diffrn_orient_matrix_UB_33 -0.0678399000
_diffrn_radiation_monochromator mirror
_diffrn_radiation_type 'Cu K\a'
_diffrn_radiation_wavelength 1.5418
_diffrn_reflns_av_R_equivalents 0.0264
_diffrn_reflns_av_unetI/netI 0.0361
_diffrn_reflns_limit_h_max 9
_diffrn_reflns_limit_h_min -12
_diffrn_reflns_limit_k_max 28
_diffrn_reflns_limit_k_min -33
_diffrn_reflns_limit_l_max 20
_diffrn_reflns_limit_l_min -21
_diffrn_reflns_number 19472
_diffrn_reflns_theta_full 72.55
_diffrn_reflns_theta_max 72.55
_diffrn_reflns_theta_min 4.09
_diffrn_source 'SuperNova (Cu) x-ray Source'
_exptl_absorpt_coefficient_mu 8.900
_exptl_absorpt_correction_T_max 1.00000
_exptl_absorpt_correction_T_min 0.58091
_exptl_absorpt_correction_type multi-scan
_exptl_absorpt_process_details
;
CrysAlisPro, Agilent Technologies,
Version 1.171.36.20 (release 27-06-2012 CrysAlis171 .NET)
(compiled Jul 11 2012,15:38:31)
empirical absorption correction using spherical harmonics,
 implemented in SCALE3 ABSPACK scaling algorithm.
;
_exptl_crystal_colour 'clear light colourless'
_exptl_crystal_density_diffrn 1.538
_exptl_crystal_description block
_exptl_crystal_F_000 2129
_exptl_crystal_size_max 0.2
_exptl_crystal_size_mid 0.12
_exptl_crystal_size_min 0.05
_refine_diff_density_max 1.667
_refine_diff_density_min -2.607
_refine_diff_density_rms 0.162
_refine_ls_extinction_method none
_refine_ls_goodness_of_fit_ref 1.056
_refine_ls_hydrogen_treatment constr
_refine_ls_matrix_type full
_refine_ls_number_parameters 525
_refine_ls_number_reflns 9411
_refine_ls_number_restraints 61
_refine_ls_restrained_S_all 1.066
_refine_ls_R_factor_all 0.0585
_refine_ls_R_factor_gt 0.0532
_refine_ls_shift/su_max 0.002
_refine_ls_shift/su_mean 0.000
_refine_ls_structure_factor_coef Fsqd
_refine_ls_weighting_details 'calc w=1/[\s^2^(Fo^2^)+(0.0912P)^2^+20.8826P] where P=(Fo^2^+2Fc^2^)/3'
_refine_ls_weighting_scheme calc
_refine_ls_wR_factor_gt 0.1538
_refine_ls_wR_factor_ref 0.1591
_reflns_number_gt 8324
_reflns_number_total 9411
_reflns_threshold_expression >2sigma(I)
_cod_data_source_file ja308976x_si_004.cif
_cod_data_source_block guanzhhui_3
_cod_original_cell_volume 4816.94(13)
_cod_database_code 4118831
_chemical_oxdiff_formula c1
_reflns_odcompleteness_completeness 99.68
_reflns_odcompleteness_iscentric 1
_reflns_odcompleteness_theta 69.95

loop_
_space_group_symop_id
_space_group_symop_operation_xyz
1 'x, y, z'
2 '-x+1/2, y+1/2, -z+1/2'
3 '-x, -y, -z'
4 'x-1/2, -y-1/2, z-1/2'

loop_
_atom_site_label
_atom_site_type_symbol
_atom_site_fract_x
_atom_site_fract_y
_atom_site_fract_z
_atom_site_U_iso_or_equiv
_atom_site_adp_type
_atom_site_occupancy
_atom_site_symmetry_multiplicity
_atom_site_calc_flag
_atom_site_refinement_flags
Pd2 Pd 0.67450(4) 0.572587(13) 0.73271(2) 0.02052(12) Uani 1 1 d .
Pd1 Pd 0.82851(4) 0.652503(13) 0.65015(2) 0.02220(12) Uani 1 1 d .
Br2 Br 0.50550(8) 0.62336(3) 0.78745(5) 0.0467(2) Uani 1 1 d .
Br1 Br 0.98008(8) 0.69214(3) 0.75701(5) 0.0494(2) Uani 1 1 d .
P1 P 0.70103(14) 0.71802(5) 0.61473(8) 0.0231(3) Uani 1 1 d .
P2 P 0.79277(13) 0.54788(5) 0.84371(7) 0.0220(3) Uani 1 1 d .
N1 N 0.5598(4) 0.58979(16) 0.6210(3) 0.0236(9) Uani 1 1 d .
H1 H 0.5330 0.6211 0.6265 0.028 Uiso 1 1 calc R
C27 C 0.6763(6) 0.7621(2) 0.6889(3) 0.0263(11) Uani 1 1 d .
C45 C 0.9683(6) 0.5331(2) 0.8374(3) 0.0285(11) Uani 1 1 d .
C46 C 1.0687(7) 0.5668(3) 0.8590(4) 0.0397(15) Uani 1 1 d .
H46 H 1.0488 0.5955 0.8829 0.048 Uiso 1 1 calc R
C23 C 0.2906(6) 0.6994(2) 0.5860(4) 0.0395(14) Uani 1 1 d .
H23 H 0.2211 0.7022 0.6161 0.047 Uiso 1 1 calc R
C1 C 0.7407(6) 0.62094(19) 0.5551(3) 0.0258(11) Uani 1 1 d .
N2 N 0.9552(5) 0.58715(17) 0.6681(3) 0.0254(9) Uani 1 1 d .
H2 H 0.9731 0.5851 0.7200 0.031 Uiso 1 1 calc R
C8 C 0.7792(6) 0.52622(19) 0.6765(3) 0.0243(10) Uani 1 1 d .
C34 C 0.8103(6) 0.6407(2) 0.9062(3) 0.0315(12) Uani 1 1 d .
H34 H 0.8017 0.6509 0.8554 0.038 Uiso 1 1 calc R
C21 C 0.5282(6) 0.70707(18) 0.5722(3) 0.0251(11) Uani 1 1 d .
C33 C 0.8032(5) 0.5914(2) 0.9226(3) 0.0236(10) Uani 1 1 d .
C32 C 0.6588(7) 0.7461(2) 0.7625(3) 0.0330(13) Uani 1 1 d .
H32 H 0.6707 0.7135 0.7754 0.040 Uiso 1 1 calc R
C38 C 0.8125(7) 0.5769(2) 0.9991(3) 0.0338(13) Uani 1 1 d .
H38 H 0.8082 0.5440 1.0110 0.041 Uiso 1 1 calc R
C15 C 0.7813(6) 0.75208(19) 0.5440(3) 0.0295(12) Uani 1 1 d .
C19 C 0.9903(9) 0.7794(3) 0.5043(5) 0.055(2) Uani 1 1 d .
H19 H 1.0835 0.7809 0.5123 0.066 Uiso 1 1 calc R
C26 C 0.4998(7) 0.6910(2) 0.4952(3) 0.0316(12) Uani 1 1 d .
H26 H 0.5686 0.6876 0.4647 0.038 Uiso 1 1 calc R
C6 C 0.6294(6) 0.59148(19) 0.5533(3) 0.0262(11) Uani 1 1 d .
C13 C 0.8950(6) 0.5401(2) 0.6464(3) 0.0258(11) Uani 1 1 d .
C2 C 0.8055(7) 0.6245(2) 0.4888(3) 0.0329(12) Uani 1 1 d .
H2A H 0.8794 0.6450 0.4892 0.039 Uiso 1 1 calc R
C36 C 0.8397(8) 0.6595(3) 1.0403(4) 0.0429(16) Uani 1 1 d .
H36 H 0.8538 0.6820 1.0799 0.051 Uiso 1 1 calc R
C31 C 0.6239(7) 0.7788(2) 0.8156(4) 0.0390(14) Uani 1 1 d .
H31 H 0.6110 0.7680 0.8643 0.047 Uiso 1 1 calc R
C30 C 0.6075(7) 0.8276(3) 0.7977(4) 0.0427(16) Uani 1 1 d .
H30 H 0.5820 0.8492 0.8339 0.051 Uiso 1 1 calc R
C14 C 1.0868(7) 0.5967(3) 0.6437(4) 0.0428(16) Uani 1 1 d .
H14A H 1.0769 0.6018 0.5893 0.064 Uiso 1 1 calc R
H14B H 1.1447 0.5693 0.6565 0.064 Uiso 1 1 calc R
H14C H 1.1253 0.6251 0.6694 0.064 Uiso 1 1 calc R
C20 C 0.9196(7) 0.7531(2) 0.5543(4) 0.0404(15) Uani 1 1 d .
H20 H 0.9664 0.7361 0.5949 0.048 Uiso 1 1 calc R
C5 C 0.5843(7) 0.5655(2) 0.4866(4) 0.0346(13) Uani 1 1 d .
H5 H 0.5094 0.5455 0.4853 0.042 Uiso 1 1 calc R
C24 C 0.2648(7) 0.6842(2) 0.5108(4) 0.0395(15) Uani 1 1 d .
H24 H 0.1775 0.6767 0.4900 0.047 Uiso 1 1 calc R
C50 C 1.0015(7) 0.4895(2) 0.8025(3) 0.0364(14) Uani 1 1 d .
H50 H 0.9353 0.4663 0.7886 0.044 Uiso 1 1 calc R
C17 C 0.7816(10) 0.8013(3) 0.4309(4) 0.052(2) Uani 1 1 d .
H17 H 0.7352 0.8163 0.3881 0.063 Uiso 1 1 calc R
C9 C 0.7249(6) 0.4803(2) 0.6594(3) 0.0312(12) Uani 1 1 d .
H9 H 0.6490 0.4703 0.6806 0.037 Uiso 1 1 calc R
C44 C 0.7976(9) 0.4576(2) 0.9224(4) 0.0448(14) Uani 1 1 d U
H44 H 0.8907 0.4602 0.9304 0.054 Uiso 1 1 calc R
C7 C 0.4321(6) 0.5619(2) 0.6122(4) 0.0362(13) Uani 1 1 d .
H7A H 0.4514 0.5278 0.6110 0.054 Uiso 1 1 calc R
H7B H 0.3788 0.5712 0.5653 0.054 Uiso 1 1 calc R
H7C H 0.3836 0.5688 0.6547 0.054 Uiso 1 1 calc R
C3 C 0.7625(8) 0.5987(3) 0.4236(4) 0.0419(15) Uani 1 1 d .
H3 H 0.8082 0.6007 0.3809 0.050 Uiso 1 1 calc R
C37 C 0.8281(8) 0.6106(3) 1.0564(4) 0.0451(16) Uani 1 1 d .
H37 H 0.8310 0.6006 1.1071 0.054 Uiso 1 1 calc R
C16 C 0.7112(8) 0.7772(2) 0.4827(4) 0.0390(14) Uani 1 1 d .
H16 H 0.6179 0.7777 0.4764 0.047 Uiso 1 1 calc R
C11 C 0.8967(8) 0.4634(2) 0.5810(4) 0.0430(16) Uani 1 1 d .
H11 H 0.9365 0.4425 0.5489 0.052 Uiso 1 1 calc R
C18 C 0.9195(10) 0.8032(2) 0.4428(5) 0.052(2) Uani 1 1 d .
H18 H 0.9656 0.8207 0.4091 0.063 Uiso 1 1 calc R
C25 C 0.3686(7) 0.6802(2) 0.4660(4) 0.0380(14) Uani 1 1 d .
H25 H 0.3497 0.6701 0.4153 0.046 Uiso 1 1 calc R
C4 C 0.6507(8) 0.5695(2) 0.4226(4) 0.0415(16) Uani 1 1 d .
H4 H 0.6195 0.5524 0.3783 0.050 Uiso 1 1 calc R
C35 C 0.8303(7) 0.6748(2) 0.9647(4) 0.0356(13) Uani 1 1 d .
H35 H 0.8373 0.7077 0.9533 0.043 Uiso 1 1 calc R
C22 C 0.4230(6) 0.7106(2) 0.6164(4) 0.0311(12) Uani 1 1 d .
H22 H 0.4407 0.7206 0.6672 0.037 Uiso 1 1 calc R
C39 C 0.7209(7) 0.4935(2) 0.8806(4) 0.0359(14) Uani 1 1 d .
C10 C 0.7838(8) 0.4492(2) 0.6106(4) 0.0412(16) Uani 1 1 d .
H10 H 0.7462 0.4189 0.5983 0.049 Uiso 1 1 calc R
C49 C 1.1327(9) 0.4808(3) 0.7886(4) 0.053(2) Uani 1 1 d .
H49 H 1.1548 0.4520 0.7654 0.064 Uiso 1 1 calc R
C47 C 1.1998(7) 0.5573(4) 0.8448(5) 0.055(2) Uani 1 1 d .
H47 H 1.2672 0.5798 0.8595 0.066 Uiso 1 1 calc R
C29 C 0.6289(9) 0.8440(2) 0.7266(4) 0.0467(17) Uani 1 1 d .
H29 H 0.6215 0.8770 0.7152 0.056 Uiso 1 1 calc R
C28 C 0.6617(7) 0.8115(2) 0.6715(4) 0.0374(14) Uani 1 1 d .
H28 H 0.6739 0.8226 0.6229 0.045 Uiso 1 1 calc R
C42 C 0.6015(12) 0.4141(4) 0.9407(7) 0.081(2) Uani 1 1 d U
H42 H 0.5611 0.3867 0.9587 0.097 Uiso 1 1 calc R
C12 C 0.9529(7) 0.5086(3) 0.5979(3) 0.0390(15) Uani 1 1 d .
H12 H 1.0294 0.5180 0.5769 0.047 Uiso 1 1 calc R
C43 C 0.7345(10) 0.4185(3) 0.9514(5) 0.0591(16) Uani 1 1 d U
H43 H 0.7859 0.3948 0.9790 0.071 Uiso 1 1 calc R
C48 C 1.2298(8) 0.5154(4) 0.8096(5) 0.062(2) Uani 1 1 d .
H48 H 1.3173 0.5099 0.7995 0.074 Uiso 1 1 calc R
C40 C 0.5856(11) 0.4894(4) 0.8706(7) 0.092(3) Uani 1 1 d U
H40 H 0.5340 0.5127 0.8421 0.110 Uiso 1 1 calc R
C41 C 0.5227(12) 0.4505(4) 0.9028(7) 0.094(2) Uani 1 1 d U
H41 H 0.4295 0.4489 0.8989 0.112 Uiso 1 1 calc R

loop_
_atom_site_aniso_label
_atom_site_aniso_U_11
_atom_site_aniso_U_22
_atom_site_aniso_U_33
_atom_site_aniso_U_23
_atom_site_aniso_U_13
_atom_site_aniso_U_12
Pd2 0.0191(2) 0.01677(19) 0.0251(2) 0.00043(13) 0.00064(14) 0.00176(13)
Pd1 0.0207(2) 0.0190(2) 0.0262(2) 0.00306(14) 0.00023(14) -0.00063(13)
Br2 0.0453(4) 0.0456(4) 0.0502(4) -0.0051(3) 0.0098(3) 0.0058(3)
Br1 0.0457(4) 0.0456(4) 0.0535(4) 0.0035(3) -0.0078(3) -0.0090(3)
P1 0.0252(6) 0.0170(6) 0.0263(6) 0.0022(5) 0.0002(5) -0.0006(5)
P2 0.0220(6) 0.0181(6) 0.0251(6) 0.0016(5) 0.0001(5) 0.0008(5)
N1 0.020(2) 0.020(2) 0.028(2) 0.0006(17) -0.0036(17) 0.0012(17)
C27 0.026(3) 0.022(3) 0.029(3) 0.001(2) 0.000(2) -0.003(2)
C45 0.025(3) 0.029(3) 0.030(3) 0.006(2) 0.000(2) 0.009(2)
C46 0.029(3) 0.053(4) 0.035(3) -0.002(3) -0.001(2) 0.001(3)
C23 0.026(3) 0.035(3) 0.056(4) 0.005(3) -0.002(3) 0.000(2)
C1 0.026(3) 0.021(2) 0.030(3) 0.001(2) 0.001(2) 0.007(2)
N2 0.020(2) 0.025(2) 0.031(2) 0.0060(19) 0.0034(18) 0.0046(18)
C8 0.030(3) 0.018(2) 0.024(2) -0.0027(19) -0.002(2) 0.005(2)
C34 0.037(3) 0.028(3) 0.030(3) 0.004(2) 0.004(2) -0.003(2)
C21 0.027(3) 0.017(2) 0.029(3) 0.001(2) -0.006(2) 0.002(2)
C33 0.020(2) 0.025(3) 0.026(2) -0.002(2) 0.0040(19) -0.002(2)
C32 0.039(3) 0.025(3) 0.033(3) 0.000(2) -0.004(2) -0.005(2)
C38 0.043(4) 0.029(3) 0.030(3) 0.004(2) 0.006(2) 0.002(3)
C15 0.042(3) 0.017(2) 0.031(3) 0.004(2) 0.009(2) 0.000(2)
C19 0.051(4) 0.043(4) 0.077(5) 0.012(4) 0.034(4) -0.004(3)
C26 0.037(3) 0.022(3) 0.034(3) 0.001(2) -0.004(2) 0.005(2)
C6 0.034(3) 0.018(2) 0.025(2) 0.002(2) -0.001(2) 0.007(2)
C13 0.029(3) 0.022(2) 0.026(2) 0.006(2) 0.002(2) 0.011(2)
C2 0.038(3) 0.029(3) 0.031(3) 0.003(2) 0.004(2) 0.007(2)
C36 0.048(4) 0.038(3) 0.042(3) -0.015(3) 0.002(3) 0.006(3)
C31 0.046(4) 0.039(3) 0.031(3) -0.006(3) 0.001(3) -0.006(3)
C30 0.046(4) 0.040(4) 0.040(3) -0.017(3) -0.002(3) 0.002(3)
C14 0.027(3) 0.044(4) 0.060(4) 0.013(3) 0.019(3) 0.006(3)
C20 0.045(4) 0.030(3) 0.048(4) 0.011(3) 0.014(3) -0.001(3)
C5 0.041(3) 0.024(3) 0.036(3) -0.003(2) -0.007(3) -0.003(2)
C24 0.032(3) 0.034(3) 0.047(4) 0.007(3) -0.015(3) -0.006(3)
C50 0.043(4) 0.033(3) 0.032(3) 0.005(2) 0.001(3) 0.018(3)
C17 0.093(7) 0.029(3) 0.037(3) 0.009(3) 0.017(4) 0.003(4)
C9 0.038(3) 0.021(3) 0.033(3) -0.002(2) -0.004(2) 0.001(2)
C44 0.065(4) 0.028(3) 0.040(3) 0.008(2) 0.000(3) 0.000(3)
C7 0.025(3) 0.039(3) 0.042(3) -0.003(3) -0.004(2) -0.008(3)
C3 0.058(4) 0.039(3) 0.029(3) 0.003(3) 0.008(3) 0.011(3)
C37 0.059(5) 0.050(4) 0.027(3) 0.000(3) 0.008(3) 0.005(3)
C16 0.051(4) 0.027(3) 0.040(3) 0.005(3) 0.006(3) 0.003(3)
C11 0.062(5) 0.032(3) 0.034(3) -0.006(3) 0.006(3) 0.020(3)
C18 0.080(6) 0.028(3) 0.057(4) 0.009(3) 0.041(4) 0.000(3)
C25 0.039(3) 0.028(3) 0.042(3) -0.002(3) -0.014(3) 0.004(3)
C4 0.060(5) 0.034(3) 0.028(3) -0.004(2) -0.002(3) 0.004(3)
C35 0.036(3) 0.021(3) 0.049(4) -0.005(2) 0.002(3) -0.002(2)
C22 0.032(3) 0.023(3) 0.036(3) -0.001(2) -0.002(2) 0.001(2)
C39 0.044(4) 0.024(3) 0.036(3) 0.010(2) -0.007(3) -0.006(3)
C10 0.060(4) 0.021(3) 0.040(3) -0.005(2) -0.007(3) 0.008(3)
C49 0.065(5) 0.053(4) 0.042(4) 0.009(3) 0.010(3) 0.037(4)
C47 0.020(3) 0.091(6) 0.054(4) 0.002(4) -0.001(3) 0.005(4)
C29 0.065(5) 0.023(3) 0.051(4) -0.004(3) 0.003(3) 0.005(3)
C28 0.050(4) 0.023(3) 0.038(3) 0.000(2) 0.002(3) 0.002(3)
C42 0.082(4) 0.060(3) 0.094(4) 0.040(3) -0.019(4) -0.028(3)
C12 0.044(4) 0.046(4) 0.029(3) 0.004(3) 0.011(3) 0.020(3)
C43 0.079(3) 0.034(3) 0.060(3) 0.019(3) -0.008(3) -0.012(3)
C48 0.028(3) 0.098(7) 0.060(5) 0.016(5) 0.007(3) 0.027(4)
C40 0.063(4) 0.083(5) 0.117(5) 0.065(4) -0.034(4) -0.034(4)
C41 0.073(4) 0.081(4) 0.116(5) 0.058(4) -0.028(4) -0.033(3)

loop_
_atom_type_symbol
_atom_type_description
_atom_type_scat_dispersion_real
_atom_type_scat_dispersion_imag
_atom_type_scat_source
C C 0.0181 0.0091 'International Tables Vol C Tables 4.2.6.8 and 6.1.1.4'
Br Br -0.6763 1.2805 'International Tables Vol C Tables 4.2.6.8 and 6.1.1.4'
N N 0.0311 0.0180 'International Tables Vol C Tables 4.2.6.8 and 6.1.1.4'
O O 0.0492 0.0322 'International Tables Vol C Tables 4.2.6.8 and 6.1.1.4'
P P 0.2955 0.4335 'International Tables Vol C Tables 4.2.6.8 and 6.1.1.4'
Pd Pd 0.1215 3.9337 'International Tables Vol C Tables 4.2.6.8 and 6.1.1.4'
H H 0.0000 0.0000 'International Tables Vol C Tables 4.2.6.8 and 6.1.1.4'

loop_
_geom_angle_atom_site_label_1
_geom_angle_atom_site_label_2
_geom_angle_atom_site_label_3
_geom_angle
Br2 Pd2 Pd1 100.66(2)
P2 Pd2 Pd1 111.95(4)
P2 Pd2 Br2 98.33(4)
N1 Pd2 Pd1 70.72(12)
N1 Pd2 Br2 85.35(12)
N1 Pd2 P2 174.81(12)
C8 Pd2 Pd1 84.15(16)
C8 Pd2 Br2 168.85(16)
C8 Pd2 P2 89.04(15)
C8 Pd2 N1 86.80(19)
Br1 Pd1 Pd2 104.15(2)
P1 Pd1 Pd2 113.07(4)
P1 Pd1 Br1 97.44(4)
C1 Pd1 Pd2 83.75(17)
C1 Pd1 Br1 168.71(17)
C1 Pd1 P1 86.57(15)
C1 Pd1 N2 87.2(2)
N2 Pd1 Pd2 70.82(12)
N2 Pd1 Br1 87.84(13)
N2 Pd1 P1 172.23(13)
C27 P1 Pd1 117.29(18)
C27 P1 C21 101.3(3)
C27 P1 C15 104.9(3)
C21 P1 Pd1 117.32(17)
C15 P1 Pd1 108.4(2)
C15 P1 C21 106.5(3)
C45 P2 Pd2 114.94(18)
C45 P2 C33 103.2(3)
C33 P2 Pd2 115.70(18)
C39 P2 Pd2 111.6(2)
C39 P2 C45 105.6(3)
C39 P2 C33 104.8(3)
C6 N1 Pd2 119.1(3)
C6 N1 C7 115.4(5)
C7 N1 Pd2 109.3(4)
C32 C27 P1 119.8(4)
C28 C27 P1 120.8(5)
C28 C27 C32 119.2(6)
C46 C45 P2 120.7(5)
C46 C45 C50 119.1(6)
C50 C45 P2 119.9(5)
C45 C46 C47 119.7(7)
C24 C23 C22 119.1(7)
C6 C1 Pd1 123.3(4)
C6 C1 C2 118.6(5)
C2 C1 Pd1 117.6(4)
C13 N2 Pd1 118.3(3)
C13 N2 C14 116.2(5)
C14 N2 Pd1 109.8(4)
C13 C8 Pd2 122.1(4)
C13 C8 C9 119.3(5)
C9 C8 Pd2 118.1(4)
C35 C34 C33 120.8(5)
C26 C21 P1 120.6(5)
C22 C21 P1 120.6(4)
C22 C21 C26 118.6(5)
C34 C33 P2 118.8(4)
C34 C33 C38 118.8(5)
C38 C33 P2 122.4(4)
C31 C32 C27 119.6(6)
C37 C38 C33 120.3(6)
C20 C15 P1 116.4(5)
C20 C15 C16 119.6(6)
C16 C15 P1 124.0(5)
C18 C19 C20 119.0(8)
C25 C26 C21 119.3(6)
C1 C6 N1 118.1(5)
C1 C6 C5 119.8(6)
C5 C6 N1 122.1(5)
C8 C13 N2 118.8(5)
C8 C13 C12 119.7(6)
C12 C13 N2 121.5(6)
C3 C2 C1 121.7(6)
C37 C36 C35 119.6(6)
C32 C31 C30 120.9(6)
C29 C30 C31 119.9(6)
C15 C20 C19 120.6(7)
C4 C5 C6 120.3(6)
C23 C24 C25 120.3(6)
C49 C50 C45 120.2(7)
C18 C17 C16 120.2(7)
C10 C9 C8 120.2(6)
C43 C44 C39 119.7(8)
C2 C3 C4 119.0(6)
C38 C37 C36 121.0(6)
C17 C16 C15 119.7(7)
C10 C11 C12 120.8(6)
C17 C18 C19 120.7(6)
C26 C25 C24 121.3(6)
C3 C4 C5 120.7(6)
C36 C35 C34 119.5(6)
C21 C22 C23 121.4(6)
C44 C39 P2 123.4(6)
C40 C39 P2 117.4(5)
C40 C39 C44 119.1(7)
C11 C10 C9 119.8(6)
C48 C49 C50 119.3(7)
C48 C47 C46 120.5(8)
C30 C29 C28 120.2(6)
C29 C28 C27 120.1(6)
C43 C42 C41 120.2(9)
C11 C12 C13 120.1(7)
C42 C43 C44 121.2(8)
C47 C48 C49 121.1(7)
C39 C40 C41 120.6(9)
C42 C41 C40 119.0(11)

loop_
_geom_bond_atom_site_label_1
_geom_bond_atom_site_label_2
_geom_bond_distance
Pd2 Pd1 3.1449(5)
Pd2 Br2 2.4826(8)
Pd2 P2 2.2588(13)
Pd2 N1 2.201(4)
Pd2 C8 1.992(5)
Pd1 Br1 2.5139(8)
Pd1 P1 2.2523(13)
Pd1 C1 1.988(6)
Pd1 N2 2.201(4)
P1 C27 1.821(6)
P1 C21 1.826(6)
P1 C15 1.824(6)
P2 C45 1.825(6)
P2 C33 1.826(5)
P2 C39 1.815(6)
N1 C6 1.454(7)
N1 C7 1.484(7)
C27 C32 1.400(8)
C27 C28 1.396(8)
C45 C46 1.385(9)
C45 C50 1.409(8)
C46 C47 1.394(10)
C23 C24 1.380(10)
C23 C22 1.403(9)
C1 C6 1.377(8)
C1 C2 1.408(8)
N2 C13 1.459(7)
N2 C14 1.463(7)
C8 C13 1.389(8)
C8 C9 1.395(8)
C34 C33 1.390(8)
C34 C35 1.389(9)
C21 C26 1.420(8)
C21 C22 1.390(9)
C33 C38 1.394(8)
C32 C31 1.373(9)
C38 C37 1.366(9)
C15 C20 1.377(10)
C15 C16 1.394(9)
C19 C20 1.400(9)
C19 C18 1.381(13)
C26 C25 1.384(9)
C6 C5 1.399(8)
C13 C12 1.393(8)
C2 C3 1.372(9)
C36 C37 1.382(10)
C36 C35 1.386(10)
C31 C30 1.383(10)
C30 C29 1.372(11)
C5 C4 1.382(10)
C24 C25 1.386(10)
C50 C49 1.389(10)
C17 C16 1.388(10)
C17 C18 1.375(13)
C9 C10 1.393(9)
C44 C39 1.402(9)
C44 C43 1.378(10)
C3 C4 1.377(11)
C11 C10 1.363(11)
C11 C12 1.380(11)
C39 C40 1.352(12)
C49 C48 1.377(14)
C47 C48 1.360(14)
C29 C28 1.386(10)
C42 C43 1.330(14)
C42 C41 1.392(14)
C40 C41 1.399(13)

loop_
_smtbx_masks_void_nr
_smtbx_masks_void_average_x
_smtbx_masks_void_average_y
_smtbx_masks_void_average_z
_smtbx_masks_void_volume
_smtbx_masks_void_count_electrons
1 -0.136 0.174 0.243 153.7 30.4
2 0.364 0.326 0.743 153.7 31.4
3 -0.364 0.674 0.257 153.7 29.8
4 0.136 0.826 0.757 153.7 30.8
